data_2209340
loop_
_publ_author_name
'Qiu, Xiao-Yang'
'Xu, Hua-Jie'
'Liu, Wei-Sheng'
'Zhu, Hai-Liang'

_publ_section_title
;
 (<i>E</i>)-<i>N</i>'-(2-Methoxybenzylidene)isonicotinohydrazide
 dihydrate
;
_journal_coeditor_code WN2024
_journal_issue 6
_journal_name_full 'Acta Crystallographica Section E'
_journal_page_first o2304
_journal_page_last o2305
_journal_paper_doi 10.1107/S1600536806014279
_journal_volume 62
_journal_year 2006
_chemical_formula_iupac 'C14 H13 N3 O2, 2H2 O'
_chemical_formula_moiety 'C14 H13 N3 O2, 2H2 O'
_chemical_formula_sum 'C14 H17 N3 O4'
_chemical_formula_weight 291.31
_chemical_name_systematic
;
(E)-N'-(2-Methoxybenzylidene)isonicotinohydrazide dihydrate
;
_space_group_IT_number 2
_symmetry_cell_setting triclinic
_symmetry_space_group_name_Hall '-P 1'
_symmetry_space_group_name_H-M 'P -1'
_atom_sites_solution_hydrogens geom
_atom_sites_solution_primary direct
_atom_sites_solution_secondary difmap
_audit_creation_method SHELXL-97
_cell_angle_alpha 92.308(3)
_cell_angle_beta 100.340(3)
_cell_angle_gamma 107.928(2)
_cell_formula_units_Z 2
_cell_length_a 7.5279(5)
_cell_length_b 9.6929(6)
_cell_length_c 10.3980(7)
_cell_measurement_reflns_used 2256
_cell_measurement_temperature 298(2)
_cell_measurement_theta_max 26
_cell_measurement_theta_min 4.2
_cell_volume 706.44(8)
_computing_cell_refinement 'SAINT (Bruker, 1998)'
_computing_data_collection 'SMART (Bruker, 1998)'
_computing_data_reduction SAINT
_computing_molecular_graphics 'SHELXTL (Sheldrick, 1997b)'
_computing_publication_material SHELXTL
_computing_structure_refinement 'SHELXL97 (Sheldrick, 1997a)'
_computing_structure_solution 'SHELXS97 (Sheldrick, 1997a)'
_diffrn_ambient_temperature 298(2)
_diffrn_measured_fraction_theta_full 0.978
_diffrn_measured_fraction_theta_max 0.978
_diffrn_measurement_device_type 'Bruker SMART APEX area-detector'
_diffrn_measurement_method \w
_diffrn_radiation_monochromator graphite
_diffrn_radiation_source 'fine-focus sealed tube'
_diffrn_radiation_type MoK\a
_diffrn_radiation_wavelength 0.71073
_diffrn_reflns_av_R_equivalents 0.0148
_diffrn_reflns_av_sigmaI/netI 0.0303
_diffrn_reflns_limit_h_max 8
_diffrn_reflns_limit_h_min -9
_diffrn_reflns_limit_k_max 11
_diffrn_reflns_limit_k_min -11
_diffrn_reflns_limit_l_max 8
_diffrn_reflns_limit_l_min -12
_diffrn_reflns_number 3933
_diffrn_reflns_theta_full 26.00
_diffrn_reflns_theta_max 26.00
_diffrn_reflns_theta_min 2.00
_diffrn_standards_number 0
_exptl_absorpt_coefficient_mu 0.102
_exptl_absorpt_correction_T_max 0.981
_exptl_absorpt_correction_T_min 0.955
_exptl_absorpt_correction_type multi-scan
_exptl_absorpt_process_details '(SADABS; Sheldrick, 1996)'
_exptl_crystal_colour colourless
_exptl_crystal_density_diffrn 1.369
_exptl_crystal_density_method 'not measured'
_exptl_crystal_description block
_exptl_crystal_F_000 308
_exptl_crystal_size_max 0.42
_exptl_crystal_size_mid 0.36
_exptl_crystal_size_min 0.15
_refine_diff_density_max 0.177
_refine_diff_density_min -0.173
_refine_ls_extinction_method none
_refine_ls_goodness_of_fit_ref 1.033
_refine_ls_hydrogen_treatment mixed
_refine_ls_matrix_type full
_refine_ls_number_parameters 207
_refine_ls_number_reflns 2716
_refine_ls_number_restraints 0
_refine_ls_restrained_S_all 1.033
_refine_ls_R_factor_all 0.0676
_refine_ls_R_factor_gt 0.0462
_refine_ls_shift/su_max 0.000
_refine_ls_shift/su_mean 0.000
_refine_ls_structure_factor_coef Fsqd
_refine_ls_weighting_details 'calc w=1/[\s^2^(Fo^2^)+(0.0657P)^2^+0.1327P] where P=(Fo^2^+2Fc^2^)/3'
_refine_ls_weighting_scheme calc
_refine_ls_wR_factor_gt 0.1152
_refine_ls_wR_factor_ref 0.1334
_reflns_number_gt 1966
_reflns_number_total 2716
_reflns_threshold_expression I>2\s(I)
_cod_data_source_file wn2024.cif
_cod_data_source_block I
_cod_depositor_comments
;
The following automatic conversions were performed:
'_symmetry_cell_setting' value 'Triclinic' changed to 'triclinic'
according to '/home/saulius/struct/CIF-dictionaries/cif_core.dic'
dictionary named 'cif_core.dic' version 2.4.1 from 2010-06-29.

Automatic conversion script
Id: cif_fix_enum 1527 2010-12-29 10:47:43Z saulius 

The following automatic conversions were performed:

'_symmetry_cell_setting' value 'Triclinic' changed to 'triclinic'
according to /home/saulius/struct/CIF-dictionaries/cif_core.dic
dictionary named 'cif_core.dic' version 2.4.1 from 2010-06-29.

Automatic conversion script
Id: cif_fix_values 1715 2011-07-08 13:25:40Z adriana 
;
_cod_database_code 2209340
_cod_database_fobs_code 2209340

loop_
_symmetry_equiv_pos_as_xyz
'x, y, z'
'-x, -y, -z'

loop_
_atom_site_type_symbol
_atom_site_label
_atom_site_fract_x
_atom_site_fract_y
_atom_site_fract_z
_atom_site_U_iso_or_equiv
_atom_site_adp_type
_atom_site_calc_flag
_atom_site_refinement_flags
_atom_site_occupancy
O O1 0.4198(2) 0.92865(14) 0.75428(14) 0.0568(4) Uani d . 1
N N1 0.2950(2) 1.00652(15) 0.56709(15) 0.0409(4) Uani d . 1
H H1 0.2975 1.0786 0.5211 0.049 Uiso calc R 1
C C1 -0.0797(2) 0.72816(19) 0.34298(18) 0.0379(4) Uani d . 1
N N2 0.1650(2) 0.86944(15) 0.52169(15) 0.0421(4) Uani d . 1
O O2 -0.1300(2) 0.85530(15) 0.16029(13) 0.0583(4) Uani d . 1
C C2 -0.1700(3) 0.7256(2) 0.21176(18) 0.0414(4) Uani d . 1
N N3 0.8090(2) 1.45956(17) 0.81047(17) 0.0499(4) Uani d . 1
C C3 -0.2907(3) 0.5941(2) 0.1434(2) 0.0504(5) Uani d . 1
H H3 -0.3481 0.5909 0.0558 0.060 Uiso calc R 1
C C4 -0.3249(3) 0.4688(2) 0.2059(2) 0.0543(6) Uani d . 1
H H4 -0.4045 0.3811 0.1594 0.065 Uiso calc R 1
O O4 0.0208(3) 0.76632(19) 0.80246(18) 0.0647(5) Uani d . 1
H H4A -0.004(4) 0.678(3) 0.812(3) 0.082(9) Uiso d . 1
H H4B 0.116(5) 0.791(4) 0.764(3) 0.113(13) Uiso d . 1
C C5 -0.2435(3) 0.4705(2) 0.3362(2) 0.0525(5) Uani d . 1
H H5 -0.2708 0.3856 0.3779 0.063 Uiso calc R 1
O O5 0.3013(3) 0.19165(19) 0.34666(17) 0.0635(5) Uani d . 1
H H5A 0.369(5) 0.169(3) 0.299(3) 0.103(13) Uiso d . 1
H H5B 0.210(4) 0.203(3) 0.299(3) 0.088(10) Uiso d . 1
C C6 -0.1209(3) 0.6002(2) 0.40351(19) 0.0452(5) Uani d . 1
H H6 -0.0649 0.6019 0.4911 0.054 Uiso calc R 1
C C7 0.0600(3) 0.86433(19) 0.40945(18) 0.0403(4) Uani d . 1
H H7 0.0726 0.9496 0.3688 0.048 Uiso calc R 1
C C8 0.4174(2) 1.02658(18) 0.68349(18) 0.0391(4) Uani d . 1
C C9 0.5529(2) 1.17935(19) 0.72191(17) 0.0373(4) Uani d . 1
C C10 0.6767(3) 1.2081(2) 0.84345(19) 0.0468(5) Uani d . 1
H H10 0.6761 1.1343 0.8980 0.056 Uiso calc R 1
C C11 0.8006(3) 1.3477(2) 0.8822(2) 0.0507(5) Uani d . 1
H H11 0.8833 1.3647 0.9634 0.061 Uiso calc R 1
C C12 0.6887(3) 1.4307(2) 0.6940(2) 0.0485(5) Uani d . 1
H H12 0.6911 1.5070 0.6421 0.058 Uiso calc R 1
C C13 0.5610(3) 1.2944(2) 0.64610(19) 0.0437(5) Uani d . 1
H H13 0.4815 1.2802 0.5638 0.052 Uiso calc R 1
C C14 -0.2226(3) 0.8623(3) 0.0296(2) 0.0639(6) Uani d . 1
H H14A -0.1892 0.8014 -0.0306 0.096 Uiso calc R 1
H H14B -0.1827 0.9611 0.0081 0.096 Uiso calc R 1
H H14C -0.3582 0.8291 0.0233 0.096 Uiso calc R 1

loop_
_atom_site_aniso_label
_atom_site_aniso_U_11
_atom_site_aniso_U_22
_atom_site_aniso_U_33
_atom_site_aniso_U_12
_atom_site_aniso_U_13
_atom_site_aniso_U_23
O1 0.0630(9) 0.0394(7) 0.0527(9) 0.0051(6) -0.0083(7) 0.0106(6)
N1 0.0421(8) 0.0301(7) 0.0400(9) 0.0032(6) -0.0024(7) -0.0001(6)
C1 0.0352(9) 0.0341(9) 0.0399(10) 0.0075(7) 0.0033(8) -0.0010(8)
N2 0.0413(8) 0.0329(8) 0.0430(9) 0.0042(6) 0.0000(7) -0.0006(7)
O2 0.0667(9) 0.0464(8) 0.0458(8) 0.0053(7) -0.0076(7) 0.0103(6)
C2 0.0397(10) 0.0402(10) 0.0391(10) 0.0088(8) 0.0023(8) 0.0023(8)
N3 0.0432(9) 0.0427(9) 0.0520(11) 0.0017(7) 0.0026(8) -0.0033(8)
C3 0.0471(11) 0.0496(11) 0.0411(11) 0.0060(9) -0.0055(9) -0.0065(9)
C4 0.0477(11) 0.0407(11) 0.0584(14) 0.0005(9) -0.0031(10) -0.0077(9)
O4 0.0675(11) 0.0480(10) 0.0756(12) 0.0125(8) 0.0159(9) 0.0121(8)
C5 0.0495(11) 0.0368(10) 0.0593(14) 0.0025(9) 0.0008(10) 0.0059(9)
O5 0.0672(11) 0.0610(10) 0.0526(11) 0.0127(9) -0.0007(10) 0.0136(8)
C6 0.0449(11) 0.0401(10) 0.0424(11) 0.0076(8) -0.0007(9) 0.0023(8)
C7 0.0410(10) 0.0342(9) 0.0407(11) 0.0078(8) 0.0032(8) 0.0021(8)
C8 0.0370(9) 0.0342(9) 0.0409(11) 0.0073(8) 0.0028(8) 0.0009(8)
C9 0.0320(9) 0.0366(9) 0.0393(10) 0.0076(7) 0.0041(8) -0.0001(8)
C10 0.0440(11) 0.0429(11) 0.0451(11) 0.0082(8) -0.0021(9) 0.0051(8)
C11 0.0437(11) 0.0500(12) 0.0448(12) 0.0042(9) -0.0049(9) -0.0010(9)
C12 0.0497(11) 0.0405(10) 0.0476(12) 0.0052(9) 0.0064(9) 0.0072(9)
C13 0.0416(10) 0.0413(10) 0.0398(11) 0.0064(8) -0.0003(8) 0.0015(8)
C14 0.0690(14) 0.0719(15) 0.0452(12) 0.0179(12) 0.0027(11) 0.0188(11)

loop_
_atom_type_symbol
_atom_type_description
_atom_type_scat_dispersion_real
_atom_type_scat_dispersion_imag
_atom_type_scat_source
C C 0.0033 0.0016 'International Tables Vol C Tables 4.2.6.8 and 6.1.1.4'
H H 0.0000 0.0000 'International Tables Vol C Tables 4.2.6.8 and 6.1.1.4'
N N 0.0061 0.0033 'International Tables Vol C Tables 4.2.6.8 and 6.1.1.4'
O O 0.0106 0.0060 'International Tables Vol C Tables 4.2.6.8 and 6.1.1.4'

loop_
_geom_angle_atom_site_label_1
_geom_angle_atom_site_label_2
_geom_angle_atom_site_label_3
_geom_angle
C8 N1 N2 119.98(15)
C8 N1 H1 120.0
N2 N1 H1 120.0
C6 C1 C2 118.98(16)
C6 C1 C7 122.16(16)
C2 C1 C7 118.81(16)
C7 N2 N1 113.84(15)
C2 O2 C14 119.21(15)
O2 C2 C3 124.41(17)
O2 C2 C1 116.06(15)
C3 C2 C1 119.52(17)
C11 N3 C12 116.20(16)
C4 C3 C2 119.76(18)
C4 C3 H3 120.1
C2 C3 H3 120.1
C3 C4 C5 121.42(18)
C3 C4 H4 119.3
C5 C4 H4 119.3
H4A O4 H4B 108(3)
C4 C5 C6 118.96(18)
C4 C5 H5 120.5
C6 C5 H5 120.5
H5A O5 H5B 108(3)
C5 C6 C1 121.28(18)
C5 C6 H6 119.4
C1 C6 H6 119.4
N2 C7 C1 121.84(16)
N2 C7 H7 119.1
C1 C7 H7 119.1
O1 C8 N1 123.16(16)
O1 C8 C9 121.58(16)
N1 C8 C9 115.25(15)
C13 C9 C10 117.36(16)
C13 C9 C8 124.80(16)
C10 C9 C8 117.83(16)
C11 C10 C9 119.12(18)
C11 C10 H10 120.4
C9 C10 H10 120.4
N3 C11 C10 124.13(18)
N3 C11 H11 117.9
C10 C11 H11 117.9
N3 C12 C13 123.95(18)
N3 C12 H12 118.0
C13 C12 H12 118.0
C12 C13 C9 119.24(17)
C12 C13 H13 120.4
C9 C13 H13 120.4
O2 C14 H14A 109.5
O2 C14 H14B 109.5
H14A C14 H14B 109.5
O2 C14 H14C 109.5
H14A C14 H14C 109.5
H14B C14 H14C 109.5

loop_
_geom_bond_atom_site_label_1
_geom_bond_atom_site_label_2
_geom_bond_distance
O1 C8 1.227(2)
N1 C8 1.350(2)
N1 N2 1.3889(19)
N1 H1 0.8600
C1 C6 1.388(3)
C1 C2 1.407(2)
C1 C7 1.462(2)
N2 C7 1.277(2)
O2 C2 1.355(2)
O2 C14 1.426(2)
C2 C3 1.392(3)
N3 C11 1.332(3)
N3 C12 1.337(3)
C3 C4 1.377(3)
C3 H3 0.9300
C4 C5 1.380(3)
C4 H4 0.9300
O4 H4A 0.84(3)
O4 H4B 0.86(3)
C5 C6 1.381(3)
C5 H5 0.9300
O5 H5A 0.83(3)
O5 H5B 0.81(3)
C6 H6 0.9300
C7 H7 0.9300
C8 C9 1.506(2)
C9 C13 1.384(2)
C9 C10 1.390(3)
C10 C11 1.381(3)
C10 H10 0.9300
C11 H11 0.9300
C12 C13 1.383(3)
C12 H12 0.9300
C13 H13 0.9300
C14 H14A 0.9600
C14 H14B 0.9600
C14 H14C 0.9600

loop_
_geom_hbond_atom_site_label_D
_geom_hbond_atom_site_label_H
_geom_hbond_atom_site_label_A
_geom_hbond_site_symmetry_A
_geom_hbond_distance_DH
_geom_hbond_distance_HA
_geom_hbond_distance_DA
_geom_hbond_angle_DHA
O5 H5B O4 2_566 0.81(3) 1.98(3) 2.786(3) 175(3)
O5 H5A O1 2_666 0.83(3) 2.23(3) 3.012(3) 157(3)
O4 H4B O1 . 0.86(3) 2.29(3) 3.072(3) 152(3)
O4 H4A N3 1_445 0.84(3) 2.14(3) 2.922(2) 154(3)
N1 H1 O5 1_565 0.86 2.16 2.965(2) 157

loop_
_geom_torsion_atom_site_label_1
_geom_torsion_atom_site_label_2
_geom_torsion_atom_site_label_3
_geom_torsion_atom_site_label_4
_geom_torsion
_geom_torsion_publ_flag
C8 N1 N2 C7 -178.75(17) y
C14 O2 C2 C3 3.1(3) ?
C14 O2 C2 C1 -177.37(19) ?
C6 C1 C2 O2 177.20(18) ?
C7 C1 C2 O2 -5.1(3) y
C6 C1 C2 C3 -3.3(3) ?
C7 C1 C2 C3 174.42(17) ?
O2 C2 C3 C4 -178.63(19) ?
C1 C2 C3 C4 1.9(3) ?
C2 C3 C4 C5 0.7(3) ?
C3 C4 C5 C6 -1.9(3) ?
C4 C5 C6 C1 0.5(3) ?
C2 C1 C6 C5 2.1(3) ?
C7 C1 C6 C5 -175.52(18) ?
N1 N2 C7 C1 177.31(16) ?
C6 C1 C7 N2 7.1(3) ?
C2 C1 C7 N2 -170.52(18) ?
N2 N1 C8 O1 -0.7(3) ?
N2 N1 C8 C9 179.41(15) ?
O1 C8 C9 C13 178.67(18) ?
N1 C8 C9 C13 -1.5(3) ?
O1 C8 C9 C10 -2.6(3) ?
N1 C8 C9 C10 177.24(17) ?
C13 C9 C10 C11 -0.2(3) ?
C8 C9 C10 C11 -179.04(17) ?
C12 N3 C11 C10 -0.4(3) ?
C9 C10 C11 N3 0.7(3) ?
C11 N3 C12 C13 -0.3(3) ?
N3 C12 C13 C9 0.7(3) ?
C10 C9 C13 C12 -0.4(3) ?
C8 C9 C13 C12 178.29(17) ?

loop_
_cod_related_entry_id
_cod_related_entry_database
_cod_related_entry_code
1 ChemSpider 21179212
